data_7063053
loop_
_publ_author_name
'Sinha, Nitish Kumar'
'Khan, Hilal Ahmad'
'Sivasankar, Chinnappan'
'Thirupathi, Natesan'

_publ_section_title
;
 Guanidine-centred reactivity of CNN Pd(ii) pincer complexes including
 carboxylate-assisted N--H activation and --CH2-- \\rightarrow --C(O)--
 oxygenation
;
_journal_issue 13
_journal_name_full 'New Journal of Chemistry'
_journal_page_first 5710
_journal_page_last 5720
_journal_paper_doi 10.1039/D3NJ05516G
_journal_volume 48
_journal_year 2024
_chemical_formula_moiety 'C30 H24 F6 N5 Pd, C2 F3 O2'
_chemical_formula_sum 'C32 H24 F9 N5 O2 Pd'
_chemical_formula_weight 787.96
_space_group_crystal_system monoclinic
_space_group_IT_number 14
_space_group_name_Hall '-P 2ybc'
_space_group_name_H-M_alt 'P 1 21/c 1'
_atom_sites_solution_hydrogens geom
_atom_sites_solution_primary dual
_audit_creation_date 2021-11-18
_audit_creation_method
;
Olex2 1.3
(compiled 2020.11.12 svn.r5f609507 for OlexSys, GUI svn.r6408)
;
_audit_update_record
;
2023-09-24 deposited with the CCDC.	2024-02-23 downloaded from the CCDC.
;
_cell_angle_alpha 90
_cell_angle_beta 98.085(3)
_cell_angle_gamma 90
_cell_formula_units_Z 4
_cell_length_a 8.2270(3)
_cell_length_b 26.1341(7)
_cell_length_c 15.2245(4)
_cell_measurement_reflns_used 29232
_cell_measurement_temperature 293(2)
_cell_measurement_theta_max 27.0380
_cell_measurement_theta_min 2.0560
_cell_volume 3240.81(17)
_computing_molecular_graphics 'Olex2 1.3 (Dolomanov et al., 2009)'
_computing_publication_material 'Olex2 1.3 (Dolomanov et al., 2009)'
_computing_structure_refinement 'SHELXL 2016/4 (Sheldrick, 2015)'
_computing_structure_solution 'SHELXT  (Sheldrick, 2015)'
_diffrn_ambient_temperature 293(2)
_diffrn_measured_fraction_theta_full 1.000
_diffrn_measured_fraction_theta_max 0.963
_diffrn_measurement_device_type 'XtaLAB Synergy, Single source at offset/far, HyPix3000'
_diffrn_radiation_type MoK\a
_diffrn_radiation_wavelength 0.71073
_diffrn_reflns_av_unetI/netI 0.0711
_diffrn_reflns_Laue_measured_fraction_full 1.000
_diffrn_reflns_Laue_measured_fraction_max 0.963
_diffrn_reflns_limit_h_max 10
_diffrn_reflns_limit_h_min -10
_diffrn_reflns_limit_k_max 32
_diffrn_reflns_limit_k_min -32
_diffrn_reflns_limit_l_max 19
_diffrn_reflns_limit_l_min -19
_diffrn_reflns_number 8299
_diffrn_reflns_point_group_measured_fraction_full 1.000
_diffrn_reflns_point_group_measured_fraction_max 0.963
_diffrn_reflns_theta_full 25.242
_diffrn_reflns_theta_max 27.194
_diffrn_reflns_theta_min 2.063
_diffrn_source 'micro-focus sealed X-ray tube'
_exptl_absorpt_coefficient_mu 0.663
_exptl_absorpt_correction_T_max 1.00000
_exptl_absorpt_correction_T_min 0.44638
_exptl_absorpt_correction_type multi-scan
_exptl_absorpt_process_details
;
CrysAlisPro 1.171.40.67a (Rigaku Oxford Diffraction, 2019)
Empirical absorption correction using spherical harmonics,
 implemented in SCALE3 ABSPACK scaling algorithm.
;
_exptl_crystal_density_diffrn 1.615
_exptl_crystal_description BLOCK
_exptl_crystal_F_000 1576
_exptl_crystal_size_max 0.10
_exptl_crystal_size_mid 0.07
_exptl_crystal_size_min 0.05
_refine_diff_density_max 1.530
_refine_diff_density_min -0.955
_refine_diff_density_rms 0.141
_refine_ls_extinction_method none
_refine_ls_goodness_of_fit_ref 1.369
_refine_ls_hydrogen_treatment constr
_refine_ls_matrix_type full
_refine_ls_number_parameters 473
_refine_ls_number_reflns 8299
_refine_ls_number_restraints 78
_refine_ls_restrained_S_all 1.384
_refine_ls_R_factor_all 0.1266
_refine_ls_R_factor_gt 0.1133
_refine_ls_shift/su_max 0.010
_refine_ls_shift/su_mean 0.001
_refine_ls_structure_factor_coef Fsqd
_refine_ls_weighting_details 'w=1/[\s^2^(Fo^2^)+(0.2000P)^2^] where P=(Fo^2^+2Fc^2^)/3'
_refine_ls_weighting_scheme calc
_refine_ls_wR_factor_gt 0.3111
_refine_ls_wR_factor_ref 0.3366
_reflns_Friedel_coverage 0.000
_reflns_number_gt 6568
_reflns_number_total 8299
_reflns_threshold_expression 'I > 2\s(I)'
_cod_data_source_file d3nj05516g3.cif
_cod_data_source_block Complex-14
_cod_depositor_comments 'Adding full bibliography for 7063048--7063056.cif.'
_cod_database_code 7063053
_shelx_shelxl_version_number 2016/4
_shelx_space_group_comment
;
The symmetry employed for this shelxl refinement is uniquely defined
by the following loop, which should always be used as a source of
symmetry information in preference to the above space-group names.
They are only intended as comments.
;
_olex2_refinement_description
;
1. Twinned data refinement
 Scales: 0.702(3)
 0.298(3)
2. Fixed Uiso
 At 1.2 times of:
  All C(H) groups, All C(H,H) groups, All N(H) groups
 At 1.5 times of:
  All C(H,H,H) groups
3. Restrained distances
 C32-F7' \\sim C32-F9' \\sim C32-F8 \\sim C32-F7 \\sim C32-F9 \\sim C32-C31
\\sim C32-F8'
 with sigma of 0.02
4. Rigid body (RIGU) restrains
 C31, C32, F7, F8, F9
 with sigma for 1-2 distances of 0.004 and sigma for 1-3 distances of 0.004
 C31, C32, F7', F8', F9'
 with sigma for 1-2 distances of 0.004 and sigma for 1-3 distances of 0.004
5. Others
 Sof(F7')=Sof(F8')=Sof(F9')=1-FVAR(1)
 Sof(F7)=Sof(F8)=Sof(F9)=FVAR(1)
6.a Secondary CH2 refined with riding coordinates:
 C16(H16A,H16B)
6.b Aromatic/amide H refined with riding coordinates:
 N1(H1), N2(H2), C4(H4), C5(H5), C6(H6), C10(H10), C11(H11), C12(H12),
 C13(H13), C18(H18), C19(H19), C20(H20), C21(H21), C25(H25), C26(H26), C27(H27)
6.c Idealised Me refined as rotating group:
 C29(H29A,H29B,H29C), C30(H30A,H30B,H30C)
;
_olex2_submission_special_instructions 'No special instructions were received'

loop_
_space_group_symop_operation_xyz
'x, y, z'
'-x, y+1/2, -z+1/2'
'-x, -y, -z'
'x, -y-1/2, z-1/2'

loop_
_atom_site_label
_atom_site_type_symbol
_atom_site_fract_x
_atom_site_fract_y
_atom_site_fract_z
_atom_site_U_iso_or_equiv
_atom_site_adp_type
_atom_site_occupancy
_atom_site_site_symmetry_order
_atom_site_calc_flag
_atom_site_refinement_flags_posn
_atom_site_refinement_flags_adp
_atom_site_refinement_flags_occupancy
_atom_site_disorder_assembly
_atom_site_disorder_group
Pd1 Pd 0.64180(8) 0.58632(2) 0.50525(4) 0.0517(3) Uani 1 1 d . . . . .
F1 F 0.1307(12) 0.7138(3) 0.2069(6) 0.120(3) Uani 1 1 d . . . . .
F2 F 0.3448(12) 0.6758(3) 0.1761(5) 0.107(3) Uani 1 1 d . . . . .
F3 F 0.1420(11) 0.6325(3) 0.2064(5) 0.107(3) Uani 1 1 d . . . . .
F4 F 0.7583(10) 0.6016(3) 0.1936(5) 0.093(2) Uani 1 1 d . . . . .
F5 F 0.7834(13) 0.5976(4) 0.0571(6) 0.133(4) Uani 1 1 d . . . . .
F6 F 0.8141(10) 0.5304(3) 0.1377(5) 0.101(2) Uani 1 1 d . . . . .
N1 N 0.4675(12) 0.6018(3) 0.3026(5) 0.063(2) Uani 1 1 d . . . . .
H1 H 0.453953 0.610921 0.247719 0.076 Uiso 1 1 calc R U . . .
N2 N 0.5361(11) 0.5251(3) 0.2462(4) 0.062(2) Uani 1 1 d . . . . .
H2 H 0.587203 0.496330 0.252804 0.074 Uiso 1 1 calc R U . . .
N3 N 0.5963(9) 0.5411(2) 0.3981(4) 0.0486(15) Uani 1 1 d . . . . .
N4 N 0.7852(10) 0.5226(3) 0.5530(5) 0.0556(17) Uani 1 1 d . . . . .
N5 N 0.7409(11) 0.6562(3) 0.6680(5) 0.063(2) Uani 1 1 d . . . . .
C1 C 0.5339(12) 0.5551(3) 0.3183(5) 0.055(2) Uani 1 1 d . . . . .
C2 C 0.4173(12) 0.6378(3) 0.3601(5) 0.055(2) Uani 1 1 d . . . . .
C3 C 0.4794(12) 0.6383(3) 0.4520(6) 0.059(2) Uani 1 1 d . . . . .
C4 C 0.4089(14) 0.6739(4) 0.5041(6) 0.071(2) Uani 1 1 d . . . . .
H4 H 0.442436 0.673590 0.565029 0.085 Uiso 1 1 calc R U . . .
C5 C 0.2938(16) 0.7091(5) 0.4707(8) 0.085(3) Uani 1 1 d . . . . .
H5 H 0.253877 0.732826 0.507908 0.102 Uiso 1 1 calc R U . . .
C6 C 0.2376(16) 0.7090(4) 0.3811(9) 0.081(3) Uani 1 1 d . . . . .
H6 H 0.157406 0.732236 0.357743 0.097 Uiso 1 1 calc R U . . .
C7 C 0.3004(14) 0.6743(3) 0.3258(7) 0.068(2) Uani 1 1 d . . . . .
C8 C 0.2316(17) 0.6750(4) 0.2279(9) 0.084(3) Uani 1 1 d . . . . .
C9 C 0.4587(14) 0.5386(3) 0.1600(6) 0.061(2) Uani 1 1 d . . . . .
C10 C 0.2917(16) 0.5284(4) 0.1374(7) 0.078(3) Uani 1 1 d . . . . .
H10 H 0.232727 0.513292 0.178375 0.094 Uiso 1 1 calc R U . . .
C11 C 0.2138(18) 0.5411(5) 0.0530(9) 0.096(4) Uani 1 1 d . . . . .
H11 H 0.102218 0.534597 0.037796 0.115 Uiso 1 1 calc R U . . .
C12 C 0.2977(19) 0.5624(6) -0.0061(8) 0.097(4) Uani 1 1 d . . . . .
H12 H 0.243616 0.570677 -0.062066 0.116 Uiso 1 1 calc R U . . .
C13 C 0.4642(19) 0.5727(5) 0.0142(7) 0.089(4) Uani 1 1 d . . . . .
H13 H 0.521546 0.587032 -0.028128 0.106 Uiso 1 1 calc R U . . .
C14 C 0.5444(14) 0.5612(4) 0.0982(6) 0.068(2) Uani 1 1 d . . . . .
C15 C 0.7221(17) 0.5726(5) 0.1209(8) 0.082(3) Uani 1 1 d . . . . .
C16 C 0.6665(11) 0.4898(3) 0.4079(5) 0.0495(18) Uani 1 1 d . . . . .
H16A H 0.731340 0.483621 0.360466 0.059 Uiso 1 1 calc R U . . .
H16B H 0.578292 0.464877 0.402360 0.059 Uiso 1 1 calc R U . . .
C17 C 0.7730(11) 0.4823(3) 0.4955(5) 0.0526(19) Uani 1 1 d . . . . .
C18 C 0.8507(14) 0.4385(4) 0.5204(6) 0.070(3) Uani 1 1 d . . . . .
H18 H 0.837059 0.410828 0.481576 0.084 Uiso 1 1 calc R U . . .
C19 C 0.9494(15) 0.4322(4) 0.6002(7) 0.076(3) Uani 1 1 d . . . . .
H19 H 1.006525 0.402041 0.615114 0.092 Uiso 1 1 calc R U . . .
C20 C 0.9582(15) 0.4724(5) 0.6554(7) 0.080(3) Uani 1 1 d . . . . .
H20 H 1.019685 0.469919 0.711377 0.096 Uiso 1 1 calc R U . . .
C21 C 0.8783(14) 0.5169(5) 0.6305(6) 0.073(3) Uani 1 1 d . . . . .
H21 H 0.889718 0.544423 0.669696 0.087 Uiso 1 1 calc R U . . .
C22 C 0.7047(13) 0.6298(4) 0.6077(6) 0.063(2) Uani 1 1 d . . . . .
C23 C 0.7642(13) 0.6901(4) 0.7401(6) 0.061(2) Uani 1 1 d . . . . .
C24 C 0.8014(13) 0.6689(4) 0.8243(6) 0.067(2) Uani 1 1 d . . . . .
C25 C 0.8153(17) 0.7037(5) 0.8951(7) 0.088(3) Uani 1 1 d . . . . .
H25 H 0.839919 0.691435 0.952788 0.106 Uiso 1 1 calc R U . . .
C26 C 0.794(2) 0.7544(5) 0.8816(8) 0.097(4) Uani 1 1 d . . . . .
H26 H 0.801099 0.776363 0.930057 0.117 Uiso 1 1 calc R U . . .
C27 C 0.7616(18) 0.7740(5) 0.7975(9) 0.092(4) Uani 1 1 d . . . . .
H27 H 0.749433 0.809129 0.789498 0.111 Uiso 1 1 calc R U . . .
C28 C 0.7468(15) 0.7418(4) 0.7236(7) 0.075(3) Uani 1 1 d . . . . .
C29 C 0.8210(18) 0.6131(5) 0.8392(7) 0.085(3) Uani 1 1 d . . . . .
H29A H 0.716058 0.596695 0.825774 0.128 Uiso 1 1 calc R U . . .
H29B H 0.864800 0.606891 0.900038 0.128 Uiso 1 1 calc R U . . .
H29C H 0.894679 0.599671 0.801344 0.128 Uiso 1 1 calc R U . . .
C30 C 0.713(2) 0.7633(5) 0.6303(8) 0.103(5) Uani 1 1 d . . . . .
H30A H 0.793346 0.750645 0.595892 0.154 Uiso 1 1 calc R U . . .
H30B H 0.717994 0.799963 0.632716 0.154 Uiso 1 1 calc R U . . .
H30C H 0.605360 0.752854 0.603361 0.154 Uiso 1 1 calc R U . . .
O1 O 0.4228(14) 0.5792(3) 0.7656(8) 0.107(3) Uani 1 1 d . . . . .
O2 O 0.1581(14) 0.5781(4) 0.7357(11) 0.148(6) Uani 1 1 d . . . . .
C31 C 0.2891(16) 0.5998(4) 0.7533(8) 0.075(3) Uani 1 1 d D . . . .
C32 C 0.2829(14) 0.6528(4) 0.7686(9) 0.097(3) Uani 1 1 d D . . . .
F7' F 0.410(3) 0.6781(9) 0.745(4) 0.141(13) Uani 0.50(3) 1 d D . P A 2
F8' F 0.160(3) 0.6707(9) 0.7031(18) 0.154(10) Uani 0.50(3) 1 d D . P A 2
F9' F 0.216(4) 0.6660(9) 0.8389(16) 0.136(11) Uani 0.50(3) 1 d D . P A 2
F7 F 0.357(3) 0.6902(9) 0.731(3) 0.123(9) Uani 0.50(3) 1 d D . P A 1
F8 F 0.153(3) 0.6773(10) 0.786(3) 0.151(13) Uani 0.50(3) 1 d D . P A 1
F9 F 0.395(3) 0.6663(7) 0.8441(15) 0.145(10) Uani 0.50(3) 1 d D . P A 1

loop_
_atom_site_aniso_label
_atom_site_aniso_U_11
_atom_site_aniso_U_22
_atom_site_aniso_U_33
_atom_site_aniso_U_23
_atom_site_aniso_U_13
_atom_site_aniso_U_12
Pd1 0.0620(5) 0.0546(4) 0.0396(4) -0.0046(2) 0.0106(3) -0.0072(3)
F1 0.148(8) 0.095(5) 0.107(5) 0.006(4) -0.018(6) 0.048(5)
F2 0.128(7) 0.126(6) 0.069(4) 0.028(4) 0.017(4) 0.023(6)
F3 0.124(7) 0.093(4) 0.093(5) -0.004(4) -0.025(5) -0.014(5)
F4 0.097(5) 0.090(4) 0.090(5) -0.013(4) 0.010(4) -0.016(4)
F5 0.106(6) 0.200(10) 0.096(6) 0.053(6) 0.029(5) -0.018(7)
F6 0.092(5) 0.117(5) 0.091(5) -0.017(4) 0.001(4) 0.024(5)
N1 0.089(6) 0.055(3) 0.045(3) -0.002(3) 0.006(4) 0.010(4)
N2 0.095(6) 0.050(3) 0.039(3) -0.004(3) 0.006(4) 0.004(4)
N3 0.064(4) 0.045(3) 0.036(3) -0.002(2) 0.005(3) 0.000(3)
N4 0.058(4) 0.063(4) 0.047(3) 0.005(3) 0.009(3) -0.009(3)
N5 0.073(5) 0.070(4) 0.046(4) -0.012(3) 0.005(4) -0.016(4)
C1 0.071(6) 0.050(4) 0.045(4) 0.002(3) 0.016(4) -0.005(4)
C2 0.067(5) 0.048(4) 0.051(4) 0.001(3) 0.015(4) -0.003(4)
C3 0.056(5) 0.053(4) 0.069(5) -0.007(4) 0.014(4) -0.007(4)
C4 0.080(6) 0.075(6) 0.057(5) -0.017(4) 0.012(5) -0.001(6)
C5 0.092(8) 0.083(7) 0.081(7) -0.021(6) 0.016(6) 0.024(7)
C6 0.082(7) 0.063(5) 0.096(8) -0.007(5) 0.008(6) 0.010(6)
C7 0.075(6) 0.050(4) 0.077(6) 0.004(4) 0.008(5) -0.004(5)
C8 0.085(8) 0.066(6) 0.095(8) 0.009(6) -0.007(7) 0.006(6)
C9 0.085(6) 0.054(4) 0.042(4) -0.008(3) 0.005(4) 0.009(5)
C10 0.084(8) 0.081(6) 0.069(6) -0.016(5) 0.011(6) -0.008(6)
C11 0.090(9) 0.116(10) 0.077(8) -0.019(7) -0.007(7) -0.009(8)
C12 0.102(9) 0.128(11) 0.053(6) -0.008(6) -0.016(6) 0.008(9)
C13 0.112(10) 0.100(8) 0.051(5) 0.005(5) -0.001(6) 0.017(7)
C14 0.078(7) 0.070(6) 0.055(5) 0.000(4) 0.009(5) 0.007(5)
C15 0.085(8) 0.098(8) 0.063(6) 0.019(6) 0.010(6) 0.005(7)
C16 0.064(5) 0.043(3) 0.041(4) 0.000(3) 0.005(4) -0.003(4)
C17 0.061(5) 0.056(4) 0.042(4) 0.004(3) 0.012(4) -0.010(4)
C18 0.092(8) 0.067(5) 0.055(5) -0.004(4) 0.023(5) 0.013(5)
C19 0.076(7) 0.083(6) 0.072(7) 0.030(6) 0.014(6) 0.009(6)
C20 0.075(7) 0.106(8) 0.056(5) 0.022(6) 0.001(5) 0.003(7)
C21 0.083(7) 0.085(6) 0.048(5) 0.007(4) 0.001(5) -0.008(6)
C22 0.069(6) 0.066(5) 0.056(5) -0.004(4) 0.010(4) -0.006(5)
C23 0.064(6) 0.076(5) 0.044(4) -0.013(4) 0.007(4) -0.011(5)
C24 0.065(6) 0.087(6) 0.049(4) -0.006(4) 0.012(4) -0.013(5)
C25 0.107(9) 0.108(9) 0.052(5) -0.018(5) 0.020(6) -0.016(8)
C26 0.130(12) 0.101(9) 0.064(6) -0.035(6) 0.025(7) -0.023(9)
C27 0.115(10) 0.076(7) 0.089(8) -0.021(6) 0.022(8) -0.009(7)
C28 0.085(7) 0.077(6) 0.065(5) -0.015(5) 0.018(5) -0.017(6)
C29 0.103(9) 0.097(8) 0.055(5) 0.007(5) 0.006(6) -0.003(8)
C30 0.164(14) 0.080(7) 0.064(6) 0.000(5) 0.014(8) -0.016(9)
O1 0.111(8) 0.071(5) 0.129(8) -0.036(5) -0.012(6) 0.011(5)
O2 0.098(8) 0.137(9) 0.217(15) -0.105(9) 0.047(9) -0.035(7)
C31 0.077(7) 0.071(5) 0.078(7) -0.020(5) 0.017(6) -0.003(5)
C32 0.085(7) 0.070(5) 0.146(10) -0.004(6) 0.052(6) 0.001(5)
F7' 0.099(12) 0.054(10) 0.29(4) 0.006(14) 0.094(19) 0.006(10)
F8' 0.120(13) 0.138(17) 0.21(2) 0.052(17) 0.051(12) 0.044(12)
F9' 0.18(3) 0.066(12) 0.182(16) -0.047(13) 0.096(18) -0.016(13)
F7 0.114(18) 0.069(12) 0.200(19) 0.019(12) 0.071(17) 0.008(11)
F8 0.104(12) 0.084(13) 0.29(4) -0.03(2) 0.097(17) 0.009(10)
F9 0.18(2) 0.072(10) 0.178(15) -0.041(10) 0.009(14) -0.012(12)

loop_
_atom_type_symbol
_atom_type_description
_atom_type_scat_dispersion_real
_atom_type_scat_dispersion_imag
_atom_type_scat_source
C C 0.0033 0.0016 'International Tables Vol C Tables 4.2.6.8 and 6.1.1.4'
H H 0.0000 0.0000 'International Tables Vol C Tables 4.2.6.8 and 6.1.1.4'
F F 0.0171 0.0103 'International Tables Vol C Tables 4.2.6.8 and 6.1.1.4'
N N 0.0061 0.0033 'International Tables Vol C Tables 4.2.6.8 and 6.1.1.4'
O O 0.0106 0.0060 'International Tables Vol C Tables 4.2.6.8 and 6.1.1.4'
Pd Pd -0.9988 1.0072 'International Tables Vol C Tables 4.2.6.8 and 6.1.1.4'

loop_
_geom_angle_atom_site_label_1
_geom_angle_atom_site_label_2
_geom_angle_atom_site_label_3
_geom_angle
_geom_angle_site_symmetry_1
_geom_angle_site_symmetry_3
_geom_angle_publ_flag
F7'b C32 C31 113.5(16) . . ?
N3 Pd1 N4 81.2(3) . . ?
F8'b C32 C31 104.5(15) . . ?
F8a C32 C31 124.5(16) . . ?
F7a C32 C31 128.7(18) . . ?
C3 Pd1 N3 91.9(3) . . ?
C3 Pd1 N4 170.8(3) . . ?
C22 Pd1 N3 175.3(4) . . ?
C22 Pd1 N4 96.4(4) . . ?
C22 Pd1 C3 90.9(4) . . ?
C1 N1 H1 114.6 . . ?
C1 N1 C2 130.7(7) . . ?
C2 N1 H1 114.6 . . ?
C1 N2 H2 118.3 . . ?
C1 N2 C9 123.5(7) . . ?
C9 N2 H2 118.3 . . ?
C1 N3 Pd1 126.6(6) . . ?
C1 N3 C16 116.9(6) . . ?
C16 N3 Pd1 115.5(5) . . ?
C17 N4 Pd1 113.6(6) . . ?
C21 N4 Pd1 128.5(7) . . ?
C21 N4 C17 117.9(9) . . ?
C22 N5 C23 172.8(11) . . ?
N1 C1 N2 115.7(7) . . ?
N3 C1 N1 121.2(7) . . ?
N3 C1 N2 123.1(8) . . ?
F9'b C32 C31 114.9(14) . . ?
F9'b C32 F7' 121(3) . . ?
F7'b C32 F8' 99(2) . . ?
F9'b C32 F8' 98(2) . . ?
F8a C32 F7 99.6(19) . . ?
F8a C32 F9 100(2) . . ?
F7a C32 F9 83(2) . . ?
N1 C2 C3 122.1(8) . . ?
N1 C2 C7 118.4(8) . . ?
C7 C2 C3 119.6(8) . . ?
C2 C3 Pd1 121.4(6) . . ?
C4 C3 Pd1 121.9(7) . . ?
C4 C3 C2 116.4(9) . . ?
C3 C4 H4 118.1 . . ?
C5 C4 C3 123.8(10) . . ?
C5 C4 H4 118.1 . . ?
C4 C5 H5 120.5 . . ?
C4 C5 C6 119.1(10) . . ?
C6 C5 H5 120.5 . . ?
C5 C6 H6 119.9 . . ?
C5 C6 C7 120.1(11) . . ?
C7 C6 H6 119.9 . . ?
C2 C7 C8 121.0(9) . . ?
C6 C7 C2 120.9(10) . . ?
C6 C7 C8 118.0(10) . . ?
F1 C8 F3 105.7(10) . . ?
F1 C8 C7 112.4(11) . . ?
F2 C8 F1 108.6(11) . . ?
F2 C8 F3 106.3(11) . . ?
F2 C8 C7 113.3(10) . . ?
F3 C8 C7 110.2(10) . . ?
C10 C9 N2 118.7(10) . . ?
C14 C9 N2 121.9(10) . . ?
C14 C9 C10 119.4(9) . . ?
C9 C10 H10 120.3 . . ?
C11 C10 C9 119.5(12) . . ?
C11 C10 H10 120.3 . . ?
C10 C11 H11 119.7 . . ?
C12 C11 C10 120.5(14) . . ?
C12 C11 H11 119.7 . . ?
C11 C12 H12 119.3 . . ?
C11 C12 C13 121.4(12) . . ?
C13 C12 H12 119.3 . . ?
C12 C13 H13 120.3 . . ?
C14 C13 C12 119.4(13) . . ?
C14 C13 H13 120.3 . . ?
C9 C14 C15 120.3(9) . . ?
C13 C14 C9 119.8(12) . . ?
C13 C14 C15 119.8(11) . . ?
F4 C15 F6 104.7(9) . . ?
F4 C15 C14 113.8(11) . . ?
F5 C15 F4 105.2(11) . . ?
F5 C15 F6 106.4(12) . . ?
F5 C15 C14 113.0(10) . . ?
F6 C15 C14 113.0(11) . . ?
N3 C16 H16A 109.1 . . ?
N3 C16 H16B 109.1 . . ?
N3 C16 C17 112.6(7) . . ?
H16A C16 H16B 107.8 . . ?
C17 C16 H16A 109.1 . . ?
C17 C16 H16B 109.1 . . ?
N4 C17 C16 116.8(8) . . ?
C18 C17 N4 119.3(8) . . ?
C18 C17 C16 123.9(8) . . ?
C17 C18 H18 118.3 . . ?
C17 C18 C19 123.4(10) . . ?
C19 C18 H18 118.3 . . ?
C18 C19 H19 122.1 . . ?
C20 C19 C18 115.8(10) . . ?
C20 C19 H19 122.1 . . ?
C19 C20 H20 119.6 . . ?
C19 C20 C21 120.9(10) . . ?
C21 C20 H20 119.6 . . ?
N4 C21 C20 122.7(11) . . ?
N4 C21 H21 118.7 . . ?
C20 C21 H21 118.7 . . ?
N5 C22 Pd1 179.0(9) . . ?
C24 C23 N5 117.2(9) . . ?
C28 C23 N5 118.5(9) . . ?
C28 C23 C24 124.3(9) . . ?
C23 C24 C25 115.7(11) . . ?
C23 C24 C29 122.6(9) . . ?
C25 C24 C29 121.6(10) . . ?
C24 C25 H25 119.2 . . ?
C26 C25 C24 121.6(11) . . ?
C26 C25 H25 119.2 . . ?
C25 C26 H26 119.6 . . ?
C25 C26 C27 120.9(10) . . ?
C27 C26 H26 119.6 . . ?
C26 C27 H27 119.6 . . ?
C26 C27 C28 120.7(12) . . ?
C28 C27 H27 119.6 . . ?
C23 C28 C27 116.7(11) . . ?
C23 C28 C30 122.3(10) . . ?
C27 C28 C30 121.0(11) . . ?
C24 C29 H29A 109.5 . . ?
C24 C29 H29B 109.5 . . ?
C24 C29 H29C 109.5 . . ?
H29A C29 H29B 109.5 . . ?
H29A C29 H29C 109.5 . . ?
H29B C29 H29C 109.5 . . ?
C28 C30 H30A 109.5 . . ?
C28 C30 H30B 109.5 . . ?
C28 C30 H30C 109.5 . . ?
H30A C30 H30B 109.5 . . ?
H30A C30 H30C 109.5 . . ?
H30B C30 H30C 109.5 . . ?
O1 C31 C32 117.7(11) . . ?
O2 C31 O1 125.7(11) . . ?
O2 C31 C32 116.4(12) . . ?
C31 C32 F9 110.2(12) . . ?

loop_
_geom_bond_atom_site_label_1
_geom_bond_atom_site_label_2
_geom_bond_distance
_geom_bond_site_symmetry_2
_geom_bond_publ_flag
Pd1 N3 2.007(6) . ?
Pd1 N4 2.110(8) . ?
Pd1 C3 1.996(9) . ?
Pd1 C22 1.940(9) . ?
F1 C8 1.322(13) . ?
F2 C8 1.303(16) . ?
F3 C8 1.347(14) . ?
F4 C15 1.341(15) . ?
F5 C15 1.328(15) . ?
F6 C15 1.341(14) . ?
N1 H1 0.8600 . ?
N1 C1 1.347(11) . ?
N1 C2 1.386(11) . ?
N2 H2 0.8600 . ?
N2 C1 1.351(10) . ?
N2 C9 1.420(11) . ?
N3 C1 1.302(11) . ?
N3 C16 1.459(10) . ?
N4 C17 1.364(11) . ?
N4 C21 1.322(12) . ?
N5 C22 1.154(12) . ?
N5 C23 1.403(11) . ?
C2 C3 1.420(13) . ?
C2 C7 1.402(13) . ?
C3 C4 1.401(12) . ?
C4 H4 0.9300 . ?
C4 C5 1.366(16) . ?
C5 H5 0.9300 . ?
C5 C6 1.376(17) . ?
C6 H6 0.9300 . ?
C6 C7 1.387(16) . ?
C7 C8 1.518(16) . ?
C9 C10 1.394(16) . ?
C9 C14 1.386(15) . ?
C10 H10 0.9300 . ?
C10 C11 1.393(17) . ?
C11 H11 0.9300 . ?
C11 C12 1.33(2) . ?
C12 H12 0.9300 . ?
C12 C13 1.39(2) . ?
C13 H13 0.9300 . ?
C13 C14 1.385(14) . ?
C14 C15 1.484(17) . ?
C16 H16A 0.9700 . ?
C16 H16B 0.9700 . ?
C16 C17 1.501(11) . ?
C17 C18 1.341(13) . ?
C18 H18 0.9300 . ?
C18 C19 1.373(15) . ?
C19 H19 0.9300 . ?
C19 C20 1.340(17) . ?
C20 H20 0.9300 . ?
C20 C21 1.363(16) . ?
C21 H21 0.9300 . ?
C23 C24 1.390(14) . ?
C23 C28 1.377(14) . ?
C24 C25 1.402(14) . ?
C24 C29 1.481(16) . ?
C25 H25 0.9300 . ?
C25 C26 1.350(19) . ?
C26 H26 0.9300 . ?
C26 C27 1.370(18) . ?
C27 H27 0.9300 . ?
C27 C28 1.396(15) . ?
C28 C30 1.516(15) . ?
C29 H29A 0.9600 . ?
C29 H29B 0.9600 . ?
C29 H29C 0.9600 . ?
C30 H30A 0.9600 . ?
C30 H30B 0.9600 . ?
C30 H30C 0.9600 . ?
O1 C31 1.216(16) . ?
O2 C31 1.214(16) . ?
C31 C32 1.407(11) . ?
C32 F7' 1.325(15) . ?
C32 F8' 1.399(14) . ?
C32 F9' 1.318(15) . ?
C32 F7 1.323(15) . ?
C32 F8 1.304(14) . ?
C32 F9 1.414(15) . ?

loop_
_geom_torsion_atom_site_label_1
_geom_torsion_atom_site_label_2
_geom_torsion_atom_site_label_3
_geom_torsion_atom_site_label_4
_geom_torsion
_geom_torsion_site_symmetry_1
_geom_torsion_site_symmetry_2
_geom_torsion_site_symmetry_3
_geom_torsion_site_symmetry_4
_geom_torsion_publ_flag
Pd1 N3 C1 N1 -10.9(14) . . . . ?
Pd1 N3 C1 N2 166.6(7) . . . . ?
Pd1 N3 C16 C17 -5.0(9) . . . . ?
Pd1 N4 C17 C16 1.9(9) . . . . ?
Pd1 N4 C17 C18 -176.1(7) . . . . ?
Pd1 N4 C21 C20 176.2(9) . . . . ?
Pd1 C3 C4 C5 -177.9(10) . . . . ?
N1 C2 C3 Pd1 -1.0(13) . . . . ?
N1 C2 C3 C4 -174.9(9) . . . . ?
N1 C2 C7 C6 175.7(10) . . . . ?
N1 C2 C7 C8 -0.7(15) . . . . ?
N2 C9 C10 C11 -179.6(10) . . . . ?
N2 C9 C14 C13 178.6(9) . . . . ?
N2 C9 C14 C15 -0.4(15) . . . . ?
N3 C16 C17 N4 1.9(11) . . . . ?
N3 C16 C17 C18 179.7(9) . . . . ?
N4 C17 C18 C19 -3.0(16) . . . . ?
N5 C23 C24 C25 -176.7(10) . . . . ?
N5 C23 C24 C29 1.6(16) . . . . ?
N5 C23 C28 C27 176.4(11) . . . . ?
N5 C23 C28 C30 -3.4(19) . . . . ?
C1 N1 C2 C3 22.5(16) . . . . ?
C1 N1 C2 C7 -156.9(11) . . . . ?
C1 N2 C9 C10 -83.8(12) . . . . ?
C1 N2 C9 C14 96.4(12) . . . . ?
C1 N3 C16 C17 164.9(8) . . . . ?
C2 N1 C1 N2 166.1(10) . . . . ?
C2 N1 C1 N3 -16.2(17) . . . . ?
C2 C3 C4 C5 -4.1(16) . . . . ?
C2 C7 C8 F1 -176.2(11) . . . . ?
C2 C7 C8 F2 -52.7(14) . . . . ?
C2 C7 C8 F3 66.2(15) . . . . ?
C3 C2 C7 C6 -3.8(15) . . . . ?
C3 C2 C7 C8 179.8(10) . . . . ?
C3 C4 C5 C6 3(2) . . . . ?
C4 C5 C6 C7 -1(2) . . . . ?
C5 C6 C7 C2 2.2(18) . . . . ?
C5 C6 C7 C8 178.7(12) . . . . ?
C6 C7 C8 F1 7.3(16) . . . . ?
C6 C7 C8 F2 130.8(11) . . . . ?
C6 C7 C8 F3 -110.3(13) . . . . ?
C7 C2 C3 Pd1 178.5(7) . . . . ?
C7 C2 C3 C4 4.6(13) . . . . ?
C9 N2 C1 N1 -6.8(15) . . . . ?
C9 N2 C1 N3 175.6(10) . . . . ?
C9 C10 C11 C12 0(2) . . . . ?
C9 C14 C15 F4 -55.5(15) . . . . ?
C9 C14 C15 F5 -175.4(11) . . . . ?
C9 C14 C15 F6 63.8(13) . . . . ?
C10 C9 C14 C13 -1.2(15) . . . . ?
C10 C9 C14 C15 179.7(10) . . . . ?
C10 C11 C12 C13 0(2) . . . . ?
C11 C12 C13 C14 -1(2) . . . . ?
C12 C13 C14 C9 1.7(18) . . . . ?
C12 C13 C14 C15 -179.3(13) . . . . ?
C13 C14 C15 F4 125.5(11) . . . . ?
C13 C14 C15 F5 5.6(17) . . . . ?
C13 C14 C15 F6 -115.3(12) . . . . ?
C14 C9 C10 C11 0.2(16) . . . . ?
C16 N3 C1 N1 -179.5(9) . . . . ?
C16 N3 C1 N2 -1.9(14) . . . . ?
C16 C17 C18 C19 179.2(10) . . . . ?
C17 N4 C21 C20 -1.6(16) . . . . ?
C17 C18 C19 C20 3.2(18) . . . . ?
C18 C19 C20 C21 -2.6(18) . . . . ?
C19 C20 C21 N4 2.0(19) . . . . ?
C21 N4 C17 C16 180.0(8) . . . . ?
C21 N4 C17 C18 2.1(13) . . . . ?
C23 C24 C25 C26 -0.1(19) . . . . ?
C24 C23 C28 C27 -2.7(19) . . . . ?
C24 C23 C28 C30 177.5(12) . . . . ?
C24 C25 C26 C27 -2(2) . . . . ?
C25 C26 C27 C28 1(2) . . . . ?
C26 C27 C28 C23 1(2) . . . . ?
C26 C27 C28 C30 -179.4(15) . . . . ?
C28 C23 C24 C25 2.4(17) . . . . ?
C28 C23 C24 C29 -179.3(12) . . . . ?
C29 C24 C25 C26 -178.5(13) . . . . ?
O1 C31 C32 F7'b 36(3) . . . . ?
O1 C31 C32 F8a -157(3) . . . . ?
O1 C31 C32 F9a -39(2) . . . . ?
O1 C31 C32 F9'b -109(2) . . . . ?
O1 C31 C32 F8'b 143.8(17) . . . . ?
O1 C31 C32 F7a 59(3) . . . . ?
O2 C31 C32 F7'b -149(3) . . . . ?
O2 C31 C32 F9'b 65(3) . . . . ?
O2 C31 C32 F8a 17(3) . . . . ?
O2 C31 C32 F9a 135.6(19) . . . . ?
O2 C31 C32 F8'b -41.9(19) . . . . ?
O2 C31 C32 F7a -127(3) . . . . ?

loop_
_twin_individual_id
_twin_individual_mass_fraction_refined
1 0.702(3)
2 0.298(3)
